data_2214508
loop_
_publ_author_name
'Shi, Xia'
'Zhao, Guo-Liang'

_publ_section_title
;
 5-Chloro-4-chloromethyl-2-phenyl-1,3-selenazole
;
_journal_coeditor_code BH2124
_journal_issue 8
_journal_name_full 'Acta Crystallographica Section E'
_journal_page_first o3642
_journal_page_last o3642
_journal_paper_doi 10.1107/S1600536807036409
_journal_volume 63
_journal_year 2007
_chemical_formula_iupac 'C10 H7 Cl2 N Se'
_chemical_formula_moiety 'C10 H7 Cl2 N Se'
_chemical_formula_sum 'C10 H7 Cl2 N Se'
_chemical_formula_weight 291.03
_chemical_name_systematic
;
5-Chloro-4-chloromethyl-2-phenyl-1,3-selenazole
;
_space_group_IT_number 2
_symmetry_cell_setting triclinic
_symmetry_space_group_name_Hall '-P 1'
_symmetry_space_group_name_H-M 'P -1'
_atom_sites_solution_hydrogens geom
_atom_sites_solution_primary direct
_atom_sites_solution_secondary difmap
_audit_creation_method SHELXL97
_cell_angle_alpha 76.264(3)
_cell_angle_beta 74.357(3)
_cell_angle_gamma 86.475(3)
_cell_formula_units_Z 4
_cell_length_a 8.1640(5)
_cell_length_b 10.4050(6)
_cell_length_c 13.7225(7)
_cell_measurement_reflns_used 5903
_cell_measurement_temperature 296(2)
_cell_measurement_theta_max 27.66
_cell_measurement_theta_min 1.58
_cell_volume 1090.39(11)
_computing_cell_refinement 'SMART (Bruker, 2004)'
_computing_data_collection 'APEX2 (Bruker, 2004)'
_computing_data_reduction 'SAINT (Bruker, 2004)'
_computing_molecular_graphics SHELXTL
_computing_publication_material SHELXTL
_computing_structure_refinement SHELXTL
_computing_structure_solution 'SHELXTL (Bruker, 2004)'
_diffrn_ambient_temperature 296(2)
_diffrn_measured_fraction_theta_full 0.987
_diffrn_measured_fraction_theta_max 0.987
_diffrn_measurement_device_type 'Bruker APEX2 area-detector'
_diffrn_measurement_method '\f and \w'
_diffrn_radiation_monochromator graphite
_diffrn_radiation_source 'fine-focus sealed tube'
_diffrn_radiation_type MoK\a
_diffrn_radiation_wavelength 0.71073
_diffrn_reflns_av_R_equivalents 0.0276
_diffrn_reflns_av_sigmaI/netI 0.0305
_diffrn_reflns_limit_h_max 10
_diffrn_reflns_limit_h_min -10
_diffrn_reflns_limit_k_max 13
_diffrn_reflns_limit_k_min -13
_diffrn_reflns_limit_l_max 17
_diffrn_reflns_limit_l_min -17
_diffrn_reflns_number 17299
_diffrn_reflns_theta_full 27.66
_diffrn_reflns_theta_max 27.66
_diffrn_reflns_theta_min 1.58
_diffrn_standards_decay_% 0
_diffrn_standards_interval_count 0
_diffrn_standards_interval_time 0
_diffrn_standards_number 0
_exptl_absorpt_coefficient_mu 3.890
_exptl_absorpt_correction_T_max 0.423
_exptl_absorpt_correction_T_min 0.256
_exptl_absorpt_correction_type multi-scan
_exptl_absorpt_process_details '(SADABS; Sheldrick, 1996)'
_exptl_crystal_colour yellow
_exptl_crystal_density_diffrn 1.773
_exptl_crystal_density_method 'not measured'
_exptl_crystal_description block
_exptl_crystal_F_000 568
_exptl_crystal_size_max 0.571
_exptl_crystal_size_mid 0.300
_exptl_crystal_size_min 0.221
_refine_diff_density_max 0.420
_refine_diff_density_min -0.481
_refine_ls_extinction_method none
_refine_ls_goodness_of_fit_ref 1.025
_refine_ls_hydrogen_treatment constr
_refine_ls_matrix_type full
_refine_ls_number_parameters 253
_refine_ls_number_reflns 5021
_refine_ls_number_restraints 0
_refine_ls_restrained_S_all 1.025
_refine_ls_R_factor_gt 0.0352
_refine_ls_shift/su_max 0.001
_refine_ls_shift/su_mean 0.000
_refine_ls_structure_factor_coef Fsqd
_refine_ls_weighting_details 'calc w=1/[\s^2^(Fo^2^)+(0.0445P)^2^+0.4631P] where P=(Fo^2^+2Fc^2^)/3'
_refine_ls_weighting_scheme calc
_refine_ls_wR_factor_gt 0.0872
_refine_ls_wR_factor_ref 0.0976
_reflns_number_gt 3550
_reflns_number_total 5021
_reflns_threshold_expression I>2\s(I)
_cod_data_source_file bh2124.cif
_cod_data_source_block I
_cod_database_code 2214508
_cod_database_fobs_code 2214508

loop_
_symmetry_equiv_pos_as_xyz
'x, y, z'
'-x, -y, -z'

loop_
_atom_site_type_symbol
_atom_site_label
_atom_site_fract_x
_atom_site_fract_y
_atom_site_fract_z
_atom_site_U_iso_or_equiv
_atom_site_adp_type
_atom_site_calc_flag
_atom_site_refinement_flags
_atom_site_occupancy
Se Se1 1.37993(5) 1.00206(4) -0.11871(3) 0.06946(13) Uani d . 1
Se Se2 0.72129(4) 0.96216(3) 0.65950(2) 0.06129(12) Uani d . 1
Cl Cl1 1.2736(2) 1.44955(11) -0.02164(11) 0.1177(5) Uani d . 1
Cl Cl2 1.43418(18) 1.27694(13) -0.27490(8) 0.1086(4) Uani d . 1
Cl Cl3 0.56928(17) 0.69066(11) 0.79275(8) 0.1012(4) Uani d . 1
Cl Cl4 0.70828(12) 0.54767(9) 0.52221(9) 0.0791(3) Uani d . 1
N N1 1.1682(3) 1.1290(2) 0.01349(19) 0.0552(6) Uani d . 1
N N2 0.6747(3) 0.8781(2) 0.49813(19) 0.0500(6) Uani d . 1
C C1 1.1660(6) 1.3615(3) -0.0819(3) 0.0866(12) Uani d . 1
H H1A 1.0453 1.3592 -0.0477 0.104 Uiso calc R 1
H H1B 1.1811 1.4075 -0.1540 0.104 Uiso calc R 1
C C2 1.2296(4) 1.2242(3) -0.0772(3) 0.0601(8) Uani d . 1
C C3 1.3401(4) 1.1821(3) -0.1550(3) 0.0650(8) Uani d . 1
C C4 1.2275(3) 1.0130(3) 0.0093(2) 0.0488(6) Uani d . 1
C C5 1.1829(4) 0.8961(3) 0.0952(2) 0.0498(7) Uani d . 1
C C6 1.2630(5) 0.7759(3) 0.0919(3) 0.0771(10) Uani d . 1
H H6A 1.3466 0.7661 0.0329 0.093 Uiso calc R 1
C C7 1.2180(6) 0.6693(4) 0.1774(4) 0.0937(13) Uani d . 1
H H7A 1.2740 0.5889 0.1760 0.112 Uiso calc R 1
C C8 1.0924(6) 0.6819(4) 0.2632(3) 0.0832(11) Uani d . 1
H H8A 1.0617 0.6098 0.3194 0.100 Uiso calc R 1
C C9 1.0126(5) 0.7990(4) 0.2667(3) 0.0712(9) Uani d . 1
H H9A 0.9269 0.8070 0.3254 0.085 Uiso calc R 1
C C10 1.0572(4) 0.9069(3) 0.1840(2) 0.0577(7) Uani d . 1
H H10A 1.0027 0.9874 0.1878 0.069 Uiso calc R 1
C C11 0.5462(4) 0.6569(3) 0.5694(3) 0.0686(9) Uani d . 1
H H11A 0.4769 0.6834 0.5207 0.082 Uiso calc R 1
H H11B 0.4733 0.6107 0.6353 0.082 Uiso calc R 1
C C12 0.6184(3) 0.7770(3) 0.5839(3) 0.0543(7) Uani d . 1
C C13 0.6302(4) 0.7979(3) 0.6745(3) 0.0599(8) Uani d . 1
C C14 0.7312(3) 0.9791(3) 0.5186(2) 0.0455(6) Uani d . 1
C C15 0.7991(3) 1.0989(3) 0.4403(2) 0.0464(6) Uani d . 1
C C16 0.8770(4) 1.1978(3) 0.4642(3) 0.0589(8) Uani d . 1
H H16A 0.8828 1.1904 0.5320 0.071 Uiso calc R 1
C C17 0.9459(4) 1.3072(3) 0.3878(3) 0.0716(10) Uani d . 1
H H17A 0.9982 1.3731 0.4043 0.086 Uiso calc R 1
C C18 0.9374(5) 1.3189(3) 0.2881(3) 0.0776(11) Uani d . 1
H H18A 0.9855 1.3922 0.2367 0.093 Uiso calc R 1
C C19 0.8585(5) 1.2234(4) 0.2632(3) 0.0740(10) Uani d . 1
H H19A 0.8515 1.2328 0.1954 0.089 Uiso calc R 1
C C20 0.7894(4) 1.1132(3) 0.3388(2) 0.0581(8) Uani d . 1
H H20A 0.7362 1.0484 0.3217 0.070 Uiso calc R 1

loop_
_atom_site_aniso_label
_atom_site_aniso_U_11
_atom_site_aniso_U_22
_atom_site_aniso_U_33
_atom_site_aniso_U_12
_atom_site_aniso_U_13
_atom_site_aniso_U_23
Se1 0.0758(2) 0.0742(2) 0.0559(2) -0.00109(17) -0.00420(16) -0.02466(17)
Se2 0.0703(2) 0.0623(2) 0.0538(2) 0.00479(15) -0.01144(15) -0.02474(15)
Cl1 0.1783(13) 0.0675(7) 0.1169(10) -0.0122(7) -0.0441(9) -0.0301(6)
Cl2 0.1377(10) 0.1113(9) 0.0589(6) -0.0308(8) -0.0132(6) 0.0084(6)
Cl3 0.1291(9) 0.0759(6) 0.0670(6) 0.0129(6) 0.0058(6) 0.0052(5)
Cl4 0.0805(6) 0.0569(5) 0.1084(8) 0.0072(4) -0.0265(5) -0.0352(5)
N1 0.0638(15) 0.0485(14) 0.0533(15) 0.0038(12) -0.0148(12) -0.0136(12)
N2 0.0474(12) 0.0482(14) 0.0561(15) 0.0012(10) -0.0112(11) -0.0185(12)
C1 0.117(3) 0.055(2) 0.088(3) 0.005(2) -0.040(2) -0.0034(19)
C2 0.073(2) 0.0517(18) 0.059(2) -0.0047(15) -0.0263(16) -0.0078(15)
C3 0.076(2) 0.070(2) 0.0488(18) -0.0167(17) -0.0182(16) -0.0062(16)
C4 0.0501(15) 0.0526(17) 0.0481(16) -0.0009(13) -0.0135(12) -0.0193(13)
C5 0.0538(16) 0.0471(16) 0.0545(17) -0.0025(12) -0.0197(13) -0.0160(13)
C6 0.089(2) 0.052(2) 0.085(3) 0.0110(18) -0.013(2) -0.0213(19)
C7 0.122(4) 0.045(2) 0.116(4) 0.012(2) -0.042(3) -0.014(2)
C8 0.113(3) 0.058(2) 0.078(3) -0.017(2) -0.035(2) 0.000(2)
C9 0.083(2) 0.073(2) 0.056(2) -0.0168(19) -0.0186(17) -0.0083(17)
C10 0.0669(18) 0.0546(18) 0.0531(18) -0.0008(14) -0.0164(15) -0.0142(15)
C11 0.0552(17) 0.0511(18) 0.096(3) -0.0055(14) -0.0069(17) -0.0230(18)
C12 0.0448(15) 0.0468(17) 0.067(2) 0.0047(12) -0.0049(13) -0.0179(15)
C13 0.0588(18) 0.0527(18) 0.0571(19) 0.0058(14) -0.0010(14) -0.0089(15)
C14 0.0391(13) 0.0483(16) 0.0517(16) 0.0072(11) -0.0091(11) -0.0217(13)
C15 0.0411(13) 0.0422(15) 0.0564(17) 0.0070(11) -0.0096(12) -0.0177(13)
C16 0.0584(17) 0.0489(17) 0.073(2) 0.0038(14) -0.0169(15) -0.0215(16)
C17 0.065(2) 0.0465(19) 0.103(3) -0.0019(15) -0.020(2) -0.0188(19)
C18 0.071(2) 0.0480(19) 0.097(3) 0.0032(16) -0.009(2) -0.0001(19)
C19 0.084(2) 0.064(2) 0.065(2) 0.0100(18) -0.0134(18) -0.0054(18)
C20 0.0585(17) 0.0553(18) 0.061(2) 0.0048(14) -0.0126(15) -0.0198(15)

loop_
_atom_type_symbol
_atom_type_description
_atom_type_scat_dispersion_real
_atom_type_scat_dispersion_imag
_atom_type_scat_source
C C 0.0033 0.0016 'International Tables Vol C Tables 4.2.6.8 and 6.1.1.4'
H H 0.0000 0.0000 'International Tables Vol C Tables 4.2.6.8 and 6.1.1.4'
N N 0.0061 0.0033 'International Tables Vol C Tables 4.2.6.8 and 6.1.1.4'
Se Se -0.0929 2.2259 'International Tables Vol C Tables 4.2.6.8 and 6.1.1.4'
Cl Cl 0.1484 0.1585 'International Tables Vol C Tables 4.2.6.8 and 6.1.1.4'

loop_
_geom_angle_atom_site_label_1
_geom_angle_atom_site_label_2
_geom_angle_atom_site_label_3
_geom_angle
C3 Se1 C4 83.79(14)
C13 Se2 C14 83.25(13)
C4 N1 C2 113.8(3)
C14 N2 C12 113.7(3)
C2 C1 Cl1 112.0(3)
C2 C1 H1A 109.2
Cl1 C1 H1A 109.2
C2 C1 H1B 109.2
Cl1 C1 H1B 109.2
H1A C1 H1B 107.9
C3 C2 N1 116.1(3)
C3 C2 C1 125.5(3)
N1 C2 C1 118.3(3)
C2 C3 Cl2 126.1(3)
C2 C3 Se1 111.7(2)
Cl2 C3 Se1 122.1(2)
N1 C4 C5 124.1(3)
N1 C4 Se1 114.5(2)
C5 C4 Se1 121.3(2)
C6 C5 C10 118.7(3)
C6 C5 C4 122.4(3)
C10 C5 C4 118.9(3)
C5 C6 C7 119.7(4)
C5 C6 H6A 120.2
C7 C6 H6A 120.2
C8 C7 C6 120.5(4)
C8 C7 H7A 119.7
C6 C7 H7A 119.7
C9 C8 C7 120.1(4)
C9 C8 H8A 119.9
C7 C8 H8A 119.9
C8 C9 C10 120.5(4)
C8 C9 H9A 119.7
C10 C9 H9A 119.7
C9 C10 C5 120.5(3)
C9 C10 H10A 119.8
C5 C10 H10A 119.8
C12 C11 Cl4 111.8(2)
C12 C11 H11A 109.3
Cl4 C11 H11A 109.3
C12 C11 H11B 109.3
Cl4 C11 H11B 109.3
H11A C11 H11B 107.9
C13 C12 N2 115.9(3)
C13 C12 C11 125.9(3)
N2 C12 C11 118.1(3)
C12 C13 Cl3 126.1(3)
C12 C13 Se2 112.4(2)
Cl3 C13 Se2 121.5(2)
N2 C14 C15 124.0(3)
N2 C14 Se2 114.8(2)
C15 C14 Se2 121.2(2)
C16 C15 C20 118.8(3)
C16 C15 C14 121.7(3)
C20 C15 C14 119.5(3)
C17 C16 C15 120.4(3)
C17 C16 H16A 119.8
C15 C16 H16A 119.8
C18 C17 C16 120.1(3)
C18 C17 H17A 120.0
C16 C17 H17A 120.0
C17 C18 C19 120.4(3)
C17 C18 H18A 119.8
C19 C18 H18A 119.8
C18 C19 C20 120.1(4)
C18 C19 H19A 120.0
C20 C19 H19A 120.0
C19 C20 C15 120.2(3)
C19 C20 H20A 119.9
C15 C20 H20A 119.9

loop_
_geom_bond_atom_site_label_1
_geom_bond_atom_site_label_2
_geom_bond_distance
Se1 C3 1.852(4)
Se1 C4 1.883(3)
Se2 C13 1.851(3)
Se2 C14 1.878(3)
Cl1 C1 1.773(4)
Cl2 C3 1.706(3)
Cl3 C13 1.703(3)
Cl4 C11 1.779(3)
N1 C4 1.282(4)
N1 C2 1.386(4)
N2 C14 1.291(3)
N2 C12 1.372(4)
C1 C2 1.482(5)
C1 H1A 0.9700
C1 H1B 0.9700
C2 C3 1.342(5)
C4 C5 1.464(4)
C5 C6 1.380(4)
C5 C10 1.388(4)
C6 C7 1.393(6)
C6 H6A 0.9300
C7 C8 1.364(6)
C7 H7A 0.9300
C8 C9 1.351(5)
C8 H8A 0.9300
C9 C10 1.379(5)
C9 H9A 0.9300
C10 H10A 0.9300
C11 C12 1.490(4)
C11 H11A 0.9700
C11 H11B 0.9700
C12 C13 1.341(4)
C14 C15 1.464(4)
C15 C16 1.386(4)
C15 C20 1.389(4)
C16 C17 1.380(5)
C16 H16A 0.9300
C17 C18 1.365(6)
C17 H17A 0.9300
C18 C19 1.371(5)
C18 H18A 0.9300
C19 C20 1.381(5)
C19 H19A 0.9300
C20 H20A 0.9300

loop_
_geom_hbond_atom_site_label_D
_geom_hbond_atom_site_label_H
_geom_hbond_atom_site_label_A
_geom_hbond_distance_DH
_geom_hbond_distance_HA
_geom_hbond_distance_DA
_geom_hbond_angle_DHA
_geom_hbond_publ_flag
C1 H1B Cl2 0.97 2.78 3.213(5) 107.7 yes
C6 H6A Se1 0.93 2.79 3.219(4) 109.3 yes
C11 H11B Cl3 0.97 2.80 3.222(4) 107.4 yes
C16 H16A Se2 0.93 2.76 3.200(3) 110.2 yes

loop_
_geom_torsion_atom_site_label_1
_geom_torsion_atom_site_label_2
_geom_torsion_atom_site_label_3
_geom_torsion_atom_site_label_4
_geom_torsion
C4 N1 C2 C3 0.2(4)
C4 N1 C2 C1 178.5(3)
Cl1 C1 C2 C3 -100.3(4)
Cl1 C1 C2 N1 81.6(4)
N1 C2 C3 Cl2 179.5(2)
C1 C2 C3 Cl2 1.3(5)
N1 C2 C3 Se1 0.4(4)
C1 C2 C3 Se1 -177.8(3)
C4 Se1 C3 C2 -0.6(2)
C4 Se1 C3 Cl2 -179.7(2)
C2 N1 C4 C5 179.6(3)
C2 N1 C4 Se1 -0.6(3)
C3 Se1 C4 N1 0.7(2)
C3 Se1 C4 C5 -179.5(2)
N1 C4 C5 C6 -172.8(3)
Se1 C4 C5 C6 7.4(4)
N1 C4 C5 C10 6.2(4)
Se1 C4 C5 C10 -173.6(2)
C10 C5 C6 C7 -0.8(5)
C4 C5 C6 C7 178.2(3)
C5 C6 C7 C8 1.7(6)
C6 C7 C8 C9 -1.2(7)
C7 C8 C9 C10 -0.1(6)
C8 C9 C10 C5 1.1(5)
C6 C5 C10 C9 -0.6(4)
C4 C5 C10 C9 -179.6(3)
C14 N2 C12 C13 0.0(4)
C14 N2 C12 C11 178.4(2)
Cl4 C11 C12 C13 -100.8(3)
Cl4 C11 C12 N2 81.0(3)
N2 C12 C13 Cl3 179.6(2)
C11 C12 C13 Cl3 1.4(5)
N2 C12 C13 Se2 0.2(3)
C11 C12 C13 Se2 -178.1(2)
C14 Se2 C13 C12 -0.2(2)
C14 Se2 C13 Cl3 -179.7(2)
C12 N2 C14 C15 179.6(2)
C12 N2 C14 Se2 -0.2(3)
C13 Se2 C14 N2 0.2(2)
C13 Se2 C14 C15 -179.6(2)
N2 C14 C15 C16 -172.1(3)
Se2 C14 C15 C16 7.7(4)
N2 C14 C15 C20 6.4(4)
Se2 C14 C15 C20 -173.8(2)
C20 C15 C16 C17 -1.1(4)
C14 C15 C16 C17 177.4(3)
C15 C16 C17 C18 0.2(5)
C16 C17 C18 C19 0.9(5)
C17 C18 C19 C20 -1.1(6)
C18 C19 C20 C15 0.2(5)
C16 C15 C20 C19 0.9(4)
C14 C15 C20 C19 -177.6(3)

loop_
_cod_related_entry_id
_cod_related_entry_database
_cod_related_entry_code
1 ChemSpider 24738272
